data_4063451
loop_
_publ_author_name
'Gaillard, Sylvain'
'Slawin, Alexandra M. Z.'
'Bonura, Allen T.'
'Stevens, Edwin D.'
'Nolan, Steven P.'

_publ_section_title
;
 Synthetic and Structural Studies of [AuCl3(NHC)] Complexes
;
_journal_issue 2
_journal_name_full Organometallics
_journal_page_first 394
_journal_paper_doi 10.1021/om900814e
_journal_volume 29
_journal_year 2010
_chemical_formula_sum 'C21.73 H27.45 Au Cl4.45 N2'
_chemical_formula_weight 671.54
_chemical_name_systematic
; 
 ? 
;
_space_group_IT_number 14
_symmetry_cell_setting monoclinic
_symmetry_space_group_name_Hall '-P 2ybc'
_symmetry_space_group_name_H-M 'P 1 21/c 1'
_atom_sites_solution_hydrogens geom
_atom_sites_solution_primary direct
_atom_sites_solution_secondary difmap
_audit_creation_method SHELXL-97
_cell_angle_alpha 90.00
_cell_angle_beta 94.7500(10)
_cell_angle_gamma 90.00
_cell_formula_units_Z 4
_cell_length_a 8.4190(3)
_cell_length_b 15.8293(5)
_cell_length_c 19.2834(6)
_cell_measurement_reflns_used 99050
_cell_measurement_temperature 120(2)
_cell_measurement_theta_max 30.56
_cell_measurement_theta_min 2.48
_cell_volume 2561.01(15)
_computing_cell_refinement 'Bruker SAINT'
_computing_data_collection 'Bruker APEX2'
_computing_data_reduction 'Bruker SAINT'
_computing_molecular_graphics 'Bruker SHELXTL'
_computing_publication_material 'Bruker SHELXTL'
_computing_structure_refinement 'SHELXL-97 (Sheldrick, 2008)'
_computing_structure_solution 'SHELXS-97 (Sheldrick, 2008)'
_diffrn_ambient_temperature 120(2)
_diffrn_measured_fraction_theta_full 1.000
_diffrn_measured_fraction_theta_max 1.000
_diffrn_measurement_device_type 'Bruker APEX-II CCD'
_diffrn_measurement_method '\f and \w scans'
_diffrn_radiation_monochromator graphite
_diffrn_radiation_source 'fine-focus sealed tube'
_diffrn_radiation_type MoK\a
_diffrn_radiation_wavelength 0.71073
_diffrn_reflns_av_R_equivalents 0.0718
_diffrn_reflns_av_sigmaI/netI 0.0181
_diffrn_reflns_limit_h_max 10
_diffrn_reflns_limit_h_min -10
_diffrn_reflns_limit_k_max 18
_diffrn_reflns_limit_k_min -18
_diffrn_reflns_limit_l_max 22
_diffrn_reflns_limit_l_min -22
_diffrn_reflns_number 141762
_diffrn_reflns_theta_full 25.00
_diffrn_reflns_theta_max 25.00
_diffrn_reflns_theta_min 1.67
_exptl_absorpt_coefficient_mu 6.220
_exptl_absorpt_correction_T_max 0.5289
_exptl_absorpt_correction_T_min 0.0649
_exptl_absorpt_correction_type numerical
_exptl_crystal_colour colourless
_exptl_crystal_density_diffrn 1.742
_exptl_crystal_density_method 'not measured'
_exptl_crystal_description plate
_exptl_crystal_F_000 1306
_exptl_crystal_size_max 0.59
_exptl_crystal_size_mid 0.54
_exptl_crystal_size_min 0.14
_refine_diff_density_max 6.103
_refine_diff_density_min -1.727
_refine_diff_density_rms 0.263
_refine_ls_extinction_method none
_refine_ls_goodness_of_fit_ref 1.130
_refine_ls_hydrogen_treatment constr
_refine_ls_matrix_type full
_refine_ls_number_parameters 278
_refine_ls_number_reflns 4503
_refine_ls_number_restraints 240
_refine_ls_restrained_S_all 1.110
_refine_ls_R_factor_all 0.0649
_refine_ls_R_factor_gt 0.0627
_refine_ls_shift/su_max 0.001
_refine_ls_shift/su_mean 0.000
_refine_ls_structure_factor_coef Fsqd
_refine_ls_weighting_details 'calc w=1/[\s^2^(Fo^2^)+(0.0477P)^2^+90.5761P] where P=(Fo^2^+2Fc^2^)/3'
_refine_ls_weighting_scheme calc
_refine_ls_wR_factor_gt 0.1581
_refine_ls_wR_factor_ref 0.1590
_reflns_number_gt 4289
_reflns_number_total 4503
_reflns_threshold_expression >2sigma(I)
_cod_data_source_file om900814e_si_002.cif
_cod_data_source_block AuCl3(SIMes)
_cod_depositor_comments
;
The following automatic conversions were performed:

'_symmetry_cell_setting' value 'Monoclinic' changed to 'monoclinic'
according to the built-in table from CIF Core dictionary named
'cif_core.dic' version 2.4.1 from 2010-06-29.

Automatic conversion script
Id: cif_fix_values 1673 2011-04-08 12:14:43Z adriana 
;
_cod_original_sg_symbol_H-M P2(1)/c
_cod_database_code 4063451

loop_
_symmetry_equiv_pos_as_xyz
'x, y, z'
'-x, y+1/2, -z+1/2'
'-x, -y, -z'
'x, -y-1/2, z-1/2'

loop_
_atom_site_label
_atom_site_type_symbol
_atom_site_fract_x
_atom_site_fract_y
_atom_site_fract_z
_atom_site_U_iso_or_equiv
_atom_site_adp_type
_atom_site_occupancy
_atom_site_symmetry_multiplicity
_atom_site_calc_flag
_atom_site_refinement_flags
_atom_site_disorder_assembly
_atom_site_disorder_group
Au1 Au -0.03956(5) 0.79495(3) 0.29172(2) 0.02383(17) Uani 1 1 d U . .
Cl1 Cl -0.1287(4) 0.7582(2) 0.39591(17) 0.0410(7) Uani 1 1 d U . .
C1 C -0.3174(12) 0.9543(7) 0.3126(6) 0.0236(18) Uani 1 1 d U . .
N1 N -0.3433(11) 0.7666(6) 0.2088(5) 0.0291(19) Uani 1 1 d U . .
Cl2 Cl 0.2164(3) 0.7591(2) 0.33473(18) 0.0391(7) Uani 1 1 d U . .
N2 N -0.3556(10) 0.8819(6) 0.2698(5) 0.0261(18) Uani 1 1 d U . .
C2 C -0.2415(13) 1.0230(7) 0.2854(6) 0.027(2) Uani 1 1 d U . .
Cl3 Cl 0.0546(4) 0.8368(2) 0.19094(17) 0.0370(7) Uani 1 1 d U . .
C3 C -0.2166(13) 1.0945(7) 0.3273(6) 0.026(2) Uani 1 1 d U . .
H3 H -0.1639 1.1420 0.3096 0.031 Uiso 1 1 calc R . .
C4 C -0.2664(13) 1.0981(7) 0.3931(6) 0.025(2) Uani 1 1 d U . .
Cl4 Cl -0.205(3) 0.4234(10) 0.4472(6) 0.208(8) Uani 0.728(17) 1 d PDU . .
C5 C -0.3432(12) 1.0291(7) 0.4187(6) 0.0235(19) Uani 1 1 d U . .
H5 H -0.3783 1.0318 0.4642 0.028 Uiso 1 1 calc R . .
Cl5 Cl -0.4278(19) 0.3930(9) 0.5445(7) 0.163(6) Uani 0.728(17) 1 d PDU . .
C6 C -0.3706(12) 0.9562(7) 0.3799(6) 0.0239(19) Uani 1 1 d U . .
C7 C -0.1867(16) 1.0229(8) 0.2127(6) 0.035(3) Uani 1 1 d U . .
H7A H -0.0820 0.9958 0.2133 0.052 Uiso 1 1 calc R . .
H7B H -0.1792 1.0812 0.1962 0.052 Uiso 1 1 calc R . .
H7C H -0.2636 0.9916 0.1815 0.052 Uiso 1 1 calc R . .
C8 C -0.2373(15) 1.1763(7) 0.4374(6) 0.030(2) Uani 1 1 d U . .
H8A H -0.3392 1.1978 0.4513 0.045 Uiso 1 1 calc R . .
H8B H -0.1862 1.2197 0.4106 0.045 Uiso 1 1 calc R . .
H8C H -0.1677 1.1621 0.4791 0.045 Uiso 1 1 calc R . .
C9 C -0.4606(14) 0.8841(8) 0.4092(7) 0.032(2) Uani 1 1 d U . .
H9A H -0.4347 0.8809 0.4596 0.047 Uiso 1 1 calc R . .
H9B H -0.4304 0.8310 0.3876 0.047 Uiso 1 1 calc R . .
H9C H -0.5754 0.8933 0.3994 0.047 Uiso 1 1 calc R . .
C10 C -0.2647(12) 0.8189(7) 0.2534(6) 0.0242(19) Uani 1 1 d U . .
C11 C -0.5136(14) 0.8773(9) 0.2299(7) 0.036(3) Uani 1 1 d U . .
H11A H -0.5265 0.9231 0.1950 0.043 Uiso 1 1 calc R . .
H11B H -0.6008 0.8809 0.2612 0.043 Uiso 1 1 calc R . .
C12 C -0.5108(14) 0.7911(9) 0.1951(8) 0.038(3) Uani 1 1 d U . .
H12A H -0.5824 0.7508 0.2164 0.045 Uiso 1 1 calc R . .
H12B H -0.5416 0.7952 0.1446 0.045 Uiso 1 1 calc R . .
C13 C -0.2838(13) 0.6908(7) 0.1780(6) 0.0244(18) Uani 1 1 d U . .
C14 C -0.2381(14) 0.6960(7) 0.1102(6) 0.027(2) Uani 1 1 d U . .
C15 C -0.1826(13) 0.6233(7) 0.0800(6) 0.024(2) Uani 1 1 d U . .
H15 H -0.1540 0.6251 0.0333 0.029 Uiso 1 1 calc R . .
C16 C -0.1681(12) 0.5476(7) 0.1170(6) 0.0226(19) Uani 1 1 d U . .
C17 C -0.2171(13) 0.5453(7) 0.1836(6) 0.025(2) Uani 1 1 d U . .
H17 H -0.2087 0.4935 0.2086 0.030 Uiso 1 1 calc R . .
C18 C -0.2781(13) 0.6154(8) 0.2153(6) 0.028(2) Uani 1 1 d U . .
C19 C -0.2520(18) 0.7764(8) 0.0683(7) 0.039(3) Uani 1 1 d U . .
H19A H -0.1707 0.7769 0.0347 0.058 Uiso 1 1 calc R . .
H19B H -0.2362 0.8251 0.0995 0.058 Uiso 1 1 calc R . .
H19C H -0.3580 0.7795 0.0433 0.058 Uiso 1 1 calc R . .
C20 C -0.0966(13) 0.4704(7) 0.0858(6) 0.028(2) Uani 1 1 d U . .
H20A H 0.0176 0.4678 0.1004 0.042 Uiso 1 1 calc R . .
H20B H -0.1117 0.4736 0.0349 0.042 Uiso 1 1 calc R . .
H20C H -0.1492 0.4196 0.1018 0.042 Uiso 1 1 calc R . .
C21 C -0.3420(18) 0.6083(10) 0.2858(7) 0.044(3) Uani 1 1 d U . .
H21A H -0.4571 0.5979 0.2800 0.066 Uiso 1 1 calc R . .
H21B H -0.3214 0.6611 0.3115 0.066 Uiso 1 1 calc R . .
H21C H -0.2891 0.5614 0.3116 0.066 Uiso 1 1 calc R . .
C22 C -0.250(5) 0.412(4) 0.525(2) 0.168(9) Uani 0.728(17) 1 d PDU . .
H22A H -0.2156 0.4645 0.5505 0.202 Uiso 0.728(17) 1 calc PR . .
H22B H -0.1822 0.3660 0.5460 0.202 Uiso 0.728(17) 1 calc PR . .

loop_
_atom_site_aniso_label
_atom_site_aniso_U_11
_atom_site_aniso_U_22
_atom_site_aniso_U_33
_atom_site_aniso_U_23
_atom_site_aniso_U_13
_atom_site_aniso_U_12
Au1 0.0172(2) 0.0225(3) 0.0315(3) -0.00740(17) 0.00003(16) -0.00030(16)
Cl1 0.0398(17) 0.050(2) 0.0329(16) 0.0024(14) 0.0034(13) -0.0023(15)
C1 0.015(4) 0.024(4) 0.031(4) -0.009(3) 0.000(3) 0.006(3)
N1 0.017(4) 0.032(4) 0.038(5) -0.016(4) 0.001(3) 0.000(3)
Cl2 0.0219(14) 0.0375(17) 0.056(2) -0.0107(15) -0.0081(13) 0.0035(12)
N2 0.016(4) 0.030(4) 0.032(4) -0.011(3) -0.003(3) 0.000(3)
C2 0.025(5) 0.026(4) 0.028(5) 0.000(4) 0.000(4) 0.007(4)
Cl3 0.0320(15) 0.0392(17) 0.0411(17) -0.0065(14) 0.0099(13) -0.0004(13)
C3 0.027(5) 0.019(4) 0.030(4) 0.005(4) -0.001(4) 0.005(4)
C4 0.023(5) 0.022(4) 0.030(4) -0.001(4) -0.004(4) 0.006(4)
Cl4 0.39(2) 0.155(12) 0.086(7) -0.001(7) 0.029(10) 0.078(13)
C5 0.017(5) 0.029(4) 0.024(5) -0.005(4) 0.002(4) 0.004(4)
Cl5 0.183(12) 0.152(11) 0.138(9) -0.003(8) -0.074(7) 0.008(10)
C6 0.015(4) 0.026(4) 0.031(4) -0.004(4) 0.002(4) 0.002(4)
C7 0.042(7) 0.034(7) 0.029(5) 0.001(5) 0.005(5) 0.005(5)
C8 0.036(6) 0.022(5) 0.030(6) 0.000(4) -0.002(5) 0.004(5)
C9 0.022(6) 0.034(6) 0.039(6) -0.007(5) 0.005(5) -0.007(5)
C10 0.015(4) 0.029(5) 0.028(5) -0.010(4) 0.004(3) -0.002(3)
C11 0.021(5) 0.044(6) 0.041(6) -0.019(5) -0.010(4) 0.008(4)
C12 0.018(4) 0.042(6) 0.051(6) -0.021(5) -0.008(5) 0.003(4)
C13 0.016(4) 0.027(4) 0.029(4) -0.014(3) -0.001(4) -0.002(4)
C14 0.026(5) 0.024(4) 0.028(4) -0.005(4) -0.005(4) 0.001(4)
C15 0.025(5) 0.026(4) 0.020(4) -0.005(3) -0.001(4) -0.002(4)
C16 0.018(5) 0.024(4) 0.026(4) -0.004(4) -0.003(4) -0.006(4)
C17 0.024(5) 0.025(4) 0.027(4) -0.001(4) 0.000(4) -0.011(4)
C18 0.022(5) 0.032(4) 0.031(5) -0.007(4) 0.002(4) -0.011(4)
C19 0.054(8) 0.033(6) 0.027(6) -0.001(5) -0.008(6) 0.011(6)
C20 0.020(5) 0.027(5) 0.036(6) -0.003(5) 0.000(4) 0.000(4)
C21 0.050(8) 0.048(8) 0.035(6) -0.009(5) 0.014(6) -0.014(6)
C22 0.250(16) 0.155(18) 0.099(11) 0.005(16) 0.019(15) 0.020(18)

loop_
_atom_type_symbol
_atom_type_description
_atom_type_scat_dispersion_real
_atom_type_scat_dispersion_imag
_atom_type_scat_source
C C 0.0033 0.0016 'International Tables Vol C Tables 4.2.6.8 and 6.1.1.4'
H H 0.0000 0.0000 'International Tables Vol C Tables 4.2.6.8 and 6.1.1.4'
N N 0.0061 0.0033 'International Tables Vol C Tables 4.2.6.8 and 6.1.1.4'
Cl Cl 0.1484 0.1585 'International Tables Vol C Tables 4.2.6.8 and 6.1.1.4'
Au Au -2.0133 8.8022 'International Tables Vol C Tables 4.2.6.8 and 6.1.1.4'

loop_
_geom_angle_atom_site_label_1
_geom_angle_atom_site_label_2
_geom_angle_atom_site_label_3
_geom_angle
_geom_angle_site_symmetry_1
_geom_angle_site_symmetry_3
_geom_angle_publ_flag
C10 Au1 Cl3 90.9(3) . . ?
C10 Au1 Cl1 90.2(3) . . ?
Cl3 Au1 Cl1 177.26(12) . . ?
C10 Au1 Cl2 176.6(3) . . ?
Cl3 Au1 Cl2 89.86(12) . . ?
Cl1 Au1 Cl2 89.22(13) . . ?
C2 C1 C6 121.6(10) . . ?
C2 C1 N2 119.8(10) . . ?
C6 C1 N2 118.4(10) . . ?
C10 N1 C13 127.7(9) . . ?
C10 N1 C12 111.8(9) . . ?
C13 N1 C12 120.4(9) . . ?
C10 N2 C1 129.7(9) . . ?
C10 N2 C11 110.7(9) . . ?
C1 N2 C11 119.1(9) . . ?
C1 C2 C3 118.0(10) . . ?
C1 C2 C7 122.4(11) . . ?
C3 C2 C7 119.6(11) . . ?
C4 C3 C2 121.7(11) . . ?
C3 C4 C5 119.2(11) . . ?
C3 C4 C8 120.6(11) . . ?
C5 C4 C8 120.2(10) . . ?
C4 C5 C6 121.8(10) . . ?
C5 C6 C1 117.7(10) . . ?
C5 C6 C9 119.7(10) . . ?
C1 C6 C9 122.6(10) . . ?
N2 C10 N1 111.1(10) . . ?
N2 C10 Au1 127.2(8) . . ?
N1 C10 Au1 121.5(8) . . ?
N2 C11 C12 103.1(9) . . ?
N1 C12 C11 102.0(9) . . ?
C18 C13 C14 122.3(10) . . ?
C18 C13 N1 119.8(10) . . ?
C14 C13 N1 117.9(11) . . ?
C15 C14 C13 118.2(11) . . ?
C15 C14 C19 119.2(11) . . ?
C13 C14 C19 122.5(11) . . ?
C14 C15 C16 121.0(10) . . ?
C17 C16 C15 118.7(10) . . ?
C17 C16 C20 120.6(10) . . ?
C15 C16 C20 120.8(10) . . ?
C16 C17 C18 122.6(11) . . ?
C17 C18 C13 117.2(10) . . ?
C17 C18 C21 120.8(12) . . ?
C13 C18 C21 122.0(12) . . ?
Cl4 C22 Cl5 123(4) . . ?

loop_
_geom_bond_atom_site_label_1
_geom_bond_atom_site_label_2
_geom_bond_distance
_geom_bond_site_symmetry_2
_geom_bond_publ_flag
Au1 C10 2.013(11) . ?
Au1 Cl3 2.258(3) . ?
Au1 Cl1 2.278(3) . ?
Au1 Cl2 2.315(3) . ?
C1 C2 1.386(17) . ?
C1 C6 1.406(16) . ?
C1 N2 1.434(14) . ?
N1 C10 1.329(14) . ?
N1 C13 1.447(14) . ?
N1 C12 1.466(15) . ?
N2 C10 1.312(14) . ?
N2 C11 1.481(14) . ?
C2 C3 1.396(16) . ?
C2 C7 1.512(16) . ?
C3 C4 1.371(16) . ?
C4 C5 1.380(16) . ?
C4 C8 1.513(16) . ?
Cl4 C22 1.60(3) . ?
C5 C6 1.385(16) . ?
Cl5 C22 1.60(3) . ?
C6 C9 1.506(16) . ?
C11 C12 1.521(17) . ?
C13 C18 1.392(17) . ?
C13 C14 1.396(17) . ?
C14 C15 1.389(16) . ?
C14 C19 1.507(17) . ?
C15 C16 1.394(16) . ?
C16 C17 1.380(16) . ?
C16 C20 1.510(16) . ?
C17 C18 1.386(17) . ?
C18 C21 1.506(17) . ?

loop_
_geom_torsion_atom_site_label_1
_geom_torsion_atom_site_label_2
_geom_torsion_atom_site_label_3
_geom_torsion_atom_site_label_4
_geom_torsion
_geom_torsion_site_symmetry_1
_geom_torsion_site_symmetry_2
_geom_torsion_site_symmetry_3
_geom_torsion_site_symmetry_4
_geom_torsion_publ_flag
C2 C1 N2 C10 80.5(16) . . . . ?
C6 C1 N2 C10 -104.7(14) . . . . ?
C2 C1 N2 C11 -91.8(13) . . . . ?
C6 C1 N2 C11 83.0(14) . . . . ?
C6 C1 C2 C3 0.9(16) . . . . ?
N2 C1 C2 C3 175.5(10) . . . . ?
C6 C1 C2 C7 -178.6(11) . . . . ?
N2 C1 C2 C7 -4.0(16) . . . . ?
C1 C2 C3 C4 -0.5(16) . . . . ?
C7 C2 C3 C4 179.0(11) . . . . ?
C2 C3 C4 C5 -0.1(16) . . . . ?
C2 C3 C4 C8 179.7(10) . . . . ?
C3 C4 C5 C6 0.4(16) . . . . ?
C8 C4 C5 C6 -179.4(10) . . . . ?
C4 C5 C6 C1 -0.1(16) . . . . ?
C4 C5 C6 C9 -177.6(10) . . . . ?
C2 C1 C6 C5 -0.6(16) . . . . ?
N2 C1 C6 C5 -175.3(9) . . . . ?
C2 C1 C6 C9 176.9(10) . . . . ?
N2 C1 C6 C9 2.2(16) . . . . ?
C1 N2 C10 N1 -176.4(11) . . . . ?
C11 N2 C10 N1 -3.5(15) . . . . ?
C1 N2 C10 Au1 7.1(19) . . . . ?
C11 N2 C10 Au1 179.9(9) . . . . ?
C13 N1 C10 N2 179.2(11) . . . . ?
C12 N1 C10 N2 -4.1(15) . . . . ?
C13 N1 C10 Au1 -4.1(17) . . . . ?
C12 N1 C10 Au1 172.6(9) . . . . ?
Cl3 Au1 C10 N2 -106.7(11) . . . . ?
Cl1 Au1 C10 N2 70.8(11) . . . . ?
Cl2 Au1 C10 N2 150(5) . . . . ?
Cl3 Au1 C10 N1 77.1(10) . . . . ?
Cl1 Au1 C10 N1 -105.4(10) . . . . ?
Cl2 Au1 C10 N1 -26(6) . . . . ?
C10 N2 C11 C12 9.2(15) . . . . ?
C1 N2 C11 C12 -177.2(11) . . . . ?
C10 N1 C12 C11 9.5(15) . . . . ?
C13 N1 C12 C11 -173.6(11) . . . . ?
N2 C11 C12 N1 -10.5(14) . . . . ?
C10 N1 C13 C18 81.8(15) . . . . ?
C12 N1 C13 C18 -94.6(14) . . . . ?
C10 N1 C13 C14 -100.0(15) . . . . ?
C12 N1 C13 C14 83.6(14) . . . . ?
C18 C13 C14 C15 -1.1(17) . . . . ?
N1 C13 C14 C15 -179.3(10) . . . . ?
C18 C13 C14 C19 176.8(11) . . . . ?
N1 C13 C14 C19 -1.4(16) . . . . ?
C13 C14 C15 C16 -2.0(16) . . . . ?
C19 C14 C15 C16 -179.9(11) . . . . ?
C14 C15 C16 C17 3.0(16) . . . . ?
C14 C15 C16 C20 -175.5(10) . . . . ?
C15 C16 C17 C18 -0.9(16) . . . . ?
C20 C16 C17 C18 177.6(10) . . . . ?
C16 C17 C18 C13 -2.1(16) . . . . ?
C16 C17 C18 C21 175.2(11) . . . . ?
C14 C13 C18 C17 3.1(16) . . . . ?
N1 C13 C18 C17 -178.8(9) . . . . ?
C14 C13 C18 C21 -174.1(11) . . . . ?
N1 C13 C18 C21 4.0(16) . . . . ?
